data_1530150
loop_
_publ_author_name
'Khitrova, V.I.'
'Bundule, M.F.'
'Pinsker, Z.G.'

_publ_section_title
;
 An electron-diffraction investigation of titanium dioxide in thin films
;
_journal_name_full Kristallografiya
_journal_page_first 1253
_journal_page_last 1258
_journal_volume 22
_journal_year 1977
_chemical_formula_sum 'O2 Ti'
_chemical_name_systematic 'Ti O2'
_space_group_IT_number 136
_symmetry_space_group_name_Hall '-P 4n 2n'
_symmetry_space_group_name_H-M 'P 42/m n m'
_cell_angle_alpha 90
_cell_angle_beta 90
_cell_angle_gamma 90
_cell_formula_units_Z 2
_cell_length_a 4.59
_cell_length_b 4.59
_cell_length_c 2.96
_cell_volume 62.362
_citation_journal_id_ASTM KRISAJ
_cod_data_source_file Khitrova_KRISAJ_1977_346.cif
_cod_data_source_block O2Ti1
_cod_original_cell_volume 62.36158
_cod_original_formula_sum 'O2 Ti1'
_cod_database_code 1530150

loop_
_symmetry_equiv_pos_as_xyz
x,y,z
-y+1/2,x+1/2,z+1/2
-x,-y,z
y+1/2,-x+1/2,z+1/2
x+1/2,-y+1/2,-z+1/2
y,x,-z
-x+1/2,y+1/2,-z+1/2
-y,-x,-z
-x,-y,-z
y-1/2,-x-1/2,-z-1/2
x,y,-z
-y-1/2,x-1/2,-z-1/2
-x-1/2,y-1/2,z-1/2
-y,-x,z
x-1/2,-y-1/2,z-1/2
y,x,z

loop_
_atom_site_label
_atom_site_type_symbol
_atom_site_fract_x
_atom_site_fract_y
_atom_site_fract_z
_atom_site_occupancy
_atom_site_U_iso_or_equiv
O1 O-2 0.327 0.327 0 1 0.0
Ti1 Ti+4 0 0 0 1 0.0
